data_4303058
loop_
_publ_author_name
'Minhye Jo'
'Joobeom Seo'
'Moo Lyong Seo'
'Kyu Seong Choi'
'Seong Keuck Cha'
'Leonard F. Lindoy'
'Shim Sung Lee'

_publ_section_title
;
Donor-Set-Induced Coordination Sphere and Oxidation-State Switching in the
Copper Complexes of O2S2X (X = S, O and NH) Macrocycles
;
_journal_name_full 'Inorganic Chemistry'
_journal_page_first 8186
_journal_page_last 8191
_journal_paper_doi 10.1021/ic901009r
_journal_volume 48
_journal_year 2009
_chemical_formula_sum 'C23 H33 Cl2 Cu N O12 S2'
_chemical_formula_weight 714.06
_chemical_name_systematic
; 
 ? 
;
_space_group_IT_number 14
_symmetry_cell_setting monoclinic
_symmetry_space_group_name_Hall '-P 2ybc'
_symmetry_space_group_name_H-M 'P 1 21/c 1'
_atom_sites_solution_hydrogens geom
_atom_sites_solution_primary direct
_atom_sites_solution_secondary difmap
_audit_creation_method SHELXTL
_cell_angle_alpha 90.00
_cell_angle_beta 104.16(3)
_cell_angle_gamma 90.00
_cell_formula_units_Z 4
_cell_length_a 18.353(4)
_cell_length_b 9.985(2)
_cell_length_c 16.607(3)
_cell_measurement_reflns_used 4781
_cell_measurement_temperature 100(2)
_cell_measurement_theta_max 26.00
_cell_measurement_theta_min 1.21
_cell_volume 2950.8(11)
_computing_cell_refinement HKL2000
_computing_data_collection 'Bruker Proteum 300'
_computing_data_reduction HKL2000
_computing_molecular_graphics 'Bruker SHELXTL'
_computing_publication_material 'Bruker SHELXTL'
_computing_structure_refinement 'Bruker SHELXTL'
_computing_structure_solution 'Bruker SHELXTL'
_diffrn_ambient_temperature 100(2)
_diffrn_measured_fraction_theta_full 0.965
_diffrn_measured_fraction_theta_max 0.965
_diffrn_measurement_device_type 'CCD area detector'
_diffrn_measurement_method 'phi scans'
_diffrn_radiation_monochromator 'Pt coated Si double crystal'
_diffrn_radiation_source PAL
_diffrn_radiation_type synchrotron
_diffrn_radiation_wavelength 0.75000
_diffrn_reflns_av_R_equivalents 0.0737
_diffrn_reflns_av_sigmaI/netI 0.0702
_diffrn_reflns_limit_h_max 21
_diffrn_reflns_limit_h_min -21
_diffrn_reflns_limit_k_max 0
_diffrn_reflns_limit_k_min -11
_diffrn_reflns_limit_l_max 19
_diffrn_reflns_limit_l_min -19
_diffrn_reflns_number 8354
_diffrn_reflns_theta_full 26.00
_diffrn_reflns_theta_max 26.00
_diffrn_reflns_theta_min 1.21
_exptl_absorpt_coefficient_mu 1.124
_exptl_absorpt_correction_T_max 0.8959
_exptl_absorpt_correction_T_min 0.7663
_exptl_absorpt_correction_type none
_exptl_crystal_colour 'dark green'
_exptl_crystal_density_diffrn 1.607
_exptl_crystal_density_method 'not measured'
_exptl_crystal_description block
_exptl_crystal_F_000 1476
_exptl_crystal_size_max 0.25
_exptl_crystal_size_mid 0.15
_exptl_crystal_size_min 0.10
_refine_diff_density_max 0.773
_refine_diff_density_min -1.582
_refine_diff_density_rms 0.114
_refine_ls_extinction_coef 0.074(6)
_refine_ls_extinction_expression Fc^*^=kFc[1+0.001xFc^2^\l^3^/sin(2\q)]^-1/4^
_refine_ls_extinction_method SHELXL
_refine_ls_goodness_of_fit_ref 1.056
_refine_ls_hydrogen_treatment constr
_refine_ls_matrix_type full
_refine_ls_number_parameters 381
_refine_ls_number_reflns 4781
_refine_ls_number_restraints 0
_refine_ls_restrained_S_all 1.056
_refine_ls_R_factor_all 0.0811
_refine_ls_R_factor_gt 0.0712
_refine_ls_shift/su_max 0.000
_refine_ls_shift/su_mean 0.000
_refine_ls_structure_factor_coef Fsqd
_refine_ls_weighting_details 'calc w=1/[\s^2^(Fo^2^)+(0.1424P)^2^+1.9517P] where P=(Fo^2^+2Fc^2^)/3'
_refine_ls_weighting_scheme calc
_refine_ls_wR_factor_gt 0.1962
_refine_ls_wR_factor_ref 0.2083
_reflns_number_gt 4047
_reflns_number_total 4781
_reflns_threshold_expression >2sigma(I)
_cod_data_source_file ic901009r_si_001_2.cif
_cod_data_source_block 2
_cod_depositor_comments
;
The following automatic conversions were performed:
'_symmetry_cell_setting' value 'Monoclinic' changed to 'monoclinic'
according to '/home/saulius/struct/CIF-dictionaries/cif_core.dic'
dictionary named 'cif_core.dic' version 2.4.1 from 2010-06-29.

Automatic conversion script
Id: cif_fix_enum 1527 2010-12-29 10:47:43Z saulius 
;
_cod_original_cell_volume 2950.9(10)
_cod_database_code 4303058

loop_
_symmetry_equiv_pos_as_xyz
'x, y, z'
'-x, y+1/2, -z+1/2'
'-x, -y, -z'
'x, -y-1/2, z-1/2'

loop_
_atom_site_label
_atom_site_type_symbol
_atom_site_fract_x
_atom_site_fract_y
_atom_site_fract_z
_atom_site_U_iso_or_equiv
_atom_site_adp_type
_atom_site_occupancy
_atom_site_symmetry_multiplicity
_atom_site_calc_flag
_atom_site_refinement_flags
_atom_site_disorder_assembly
_atom_site_disorder_group
Cu1 Cu 0.27583(4) 0.18132(6) 0.48574(4) 0.0551(3) Uani 1 1 d . . .
N1 N 0.3265(6) 0.0121(6) 0.4636(5) 0.053(3) Uani 0.698(18) 1 d P A 1
H1 H 0.3687 0.0066 0.5058 0.063 Uiso 0.698(18) 1 calc PR A 1
N1' N 0.2801(9) -0.0056(11) 0.4309(8) 0.032(4) Uani 0.302(18) 1 d P A 2
H1' H 0.2395 -0.0102 0.3867 0.038 Uiso 0.302(18) 1 calc PR A 2
S1 S 0.24643(6) 0.06283(11) 0.59428(6) 0.0420(4) Uani 1 1 d . A .
S2 S 0.34794(6) 0.28185(13) 0.40317(7) 0.0476(4) Uani 1 1 d . A .
O1 O 0.15344(16) 0.3378(3) 0.33347(18) 0.0421(7) Uani 1 1 d . A .
O2 O 0.09989(17) 0.1278(3) 0.42573(17) 0.0433(7) Uani 1 1 d . . .
C1 C 0.0814(2) 0.3354(4) 0.3527(3) 0.0437(10) Uani 1 1 d . . .
H1A H 0.0451 0.3865 0.3119 0.052 Uiso 1 1 calc R . .
H1B H 0.0848 0.3743 0.4071 0.052 Uiso 1 1 calc R . .
C2 C 0.0579(3) 0.1928(4) 0.3516(3) 0.0443(10) Uani 1 1 d . . .
H2A H 0.0046 0.1874 0.3488 0.053 Uiso 1 1 calc R . .
H2B H 0.0671 0.1484 0.3031 0.053 Uiso 1 1 calc R . .
C3 C 0.0787(2) -0.0011(4) 0.4379(3) 0.0419(10) Uani 1 1 d . . .
C4 C 0.0348(2) -0.0807(5) 0.3756(3) 0.0458(10) Uani 1 1 d . . .
H4A H 0.0179 -0.0472 0.3220 0.055 Uiso 1 1 calc R . .
C5 C 0.0164(3) -0.2098(5) 0.3938(3) 0.0497(11) Uani 1 1 d . . .
H5A H -0.0138 -0.2621 0.3525 0.060 Uiso 1 1 calc R . .
C6 C 0.0425(3) -0.2615(5) 0.4725(3) 0.0505(11) Uani 1 1 d . . .
H6A H 0.0308 -0.3489 0.4842 0.061 Uiso 1 1 calc R . .
C7 C 0.0861(3) -0.1821(4) 0.5339(3) 0.0449(10) Uani 1 1 d . . .
H7A H 0.1039 -0.2175 0.5869 0.054 Uiso 1 1 calc R . .
C8 C 0.1041(2) -0.0510(4) 0.5186(3) 0.0400(9) Uani 1 1 d . A .
C9 C 0.1465(2) 0.0367(4) 0.5879(3) 0.0441(10) Uani 1 1 d . . .
H9A H 0.1419 -0.0018 0.6400 0.053 Uiso 1 1 calc R A .
H9B H 0.1222 0.1236 0.5825 0.053 Uiso 1 1 calc R . .
C10 C 0.2786(3) -0.1000(5) 0.5688(3) 0.0479(11) Uani 1 1 d . . .
H10A H 0.3297 -0.1144 0.6009 0.058 Uiso 1 1 calc R A .
H10B H 0.2472 -0.1692 0.5837 0.058 Uiso 1 1 calc R . .
C11 C 0.2760(3) -0.1106(6) 0.4783(3) 0.0629(14) Uani 1 1 d . A .
H11A H 0.2250 -0.1020 0.4446 0.076 Uiso 0.698(18) 1 calc PR A 1
H11B H 0.2968 -0.1951 0.4656 0.076 Uiso 0.698(18) 1 calc PR A 1
H11C H 0.3170 -0.1693 0.4738 0.076 Uiso 0.302(18) 1 d PR A 2
H11D H 0.2299 -0.1578 0.4529 0.076 Uiso 0.302(18) 1 d PR A 2
C12 C 0.3519(3) 0.0105(7) 0.3936(6) 0.101(3) Uani 1 1 d . . .
H12A H 0.3094 -0.0025 0.3464 0.121 Uiso 0.698(18) 1 calc PR A 1
H12B H 0.3852 -0.0657 0.3960 0.121 Uiso 0.698(18) 1 calc PR A 1
H12C H 0.3900 -0.0446 0.4294 0.121 Uiso 0.302(18) 1 d PR A 2
H12D H 0.3392 -0.0348 0.3403 0.121 Uiso 0.302(18) 1 d PR A 2
C13 C 0.3905(3) 0.1269(6) 0.3802(3) 0.0711(17) Uani 1 1 d . A .
H13A H 0.3932 0.1287 0.3226 0.085 Uiso 1 1 calc R . .
H13B H 0.4415 0.1224 0.4144 0.085 Uiso 1 1 calc R . .
C14 C 0.2913(3) 0.3231(4) 0.3000(3) 0.0423(10) Uani 1 1 d . . .
H14A H 0.3230 0.3277 0.2612 0.051 Uiso 1 1 calc R A .
H14B H 0.2538 0.2541 0.2812 0.051 Uiso 1 1 calc R . .
C15 C 0.2533(2) 0.4561(4) 0.3030(2) 0.0411(10) Uani 1 1 d . A .
C16 C 0.2863(3) 0.5753(4) 0.2881(3) 0.0455(10) Uani 1 1 d . . .
H16A H 0.3344 0.5746 0.2792 0.055 Uiso 1 1 calc R A .
C17 C 0.2481(3) 0.6960(4) 0.2864(3) 0.0477(11) Uani 1 1 d . A .
H17A H 0.2698 0.7752 0.2741 0.057 Uiso 1 1 calc R . .
C18 C 0.1782(3) 0.6979(5) 0.3029(3) 0.0506(12) Uani 1 1 d . . .
H18A H 0.1531 0.7790 0.3020 0.061 Uiso 1 1 calc R A .
C19 C 0.1448(3) 0.5813(4) 0.3207(3) 0.0466(10) Uani 1 1 d . A .
H19A H 0.0981 0.5839 0.3332 0.056 Uiso 1 1 calc R . .
C20 C 0.1820(3) 0.4593(4) 0.3198(2) 0.0421(10) Uani 1 1 d . . .
Cl1 Cl 0.46054(6) 0.16643(12) 0.64674(7) 0.0477(4) Uani 1 1 d . . .
O3 O 0.4008(2) 0.2356(5) 0.5897(2) 0.0704(11) Uani 1 1 d . . .
O4 O 0.5305(2) 0.2281(5) 0.6498(3) 0.0743(11) Uani 1 1 d . . .
O5 O 0.4460(2) 0.1735(5) 0.7272(2) 0.0837(14) Uani 1 1 d . . .
O6 O 0.4622(2) 0.0304(4) 0.6219(3) 0.0919(15) Uani 1 1 d . . .
Cl2 Cl 0.15201(6) 0.01869(10) 0.17032(6) 0.0420(4) Uani 1 1 d . . .
O7 O 0.1828(2) 0.0254(4) 0.2583(2) 0.0604(9) Uani 1 1 d . . .
O8 O 0.15827(19) 0.1511(3) 0.1360(2) 0.0511(8) Uani 1 1 d . . .
O9 O 0.19252(18) -0.0763(3) 0.1329(2) 0.0520(8) Uani 1 1 d . . .
O10 O 0.07437(19) -0.0180(4) 0.1541(3) 0.0626(9) Uani 1 1 d . . .
C21 C 0.3840(3) 0.9305(5) 0.0813(3) 0.0554(12) Uani 1 1 d . . .
C22 C 0.4509(4) 0.8552(8) 0.0711(4) 0.094(2) Uani 1 1 d . . .
H22A H 0.4452 0.8341 0.0135 0.141 Uiso 1 1 calc R . .
H22B H 0.4557 0.7738 0.1028 0.141 Uiso 1 1 calc R . .
H22C H 0.4951 0.9089 0.0905 0.141 Uiso 1 1 calc R . .
C23 C 0.3819(3) 0.9735(6) 0.1669(3) 0.0593(13) Uani 1 1 d . . .
H23A H 0.3362 1.0219 0.1646 0.089 Uiso 1 1 calc R . .
H23B H 0.4242 1.0303 0.1894 0.089 Uiso 1 1 calc R . .
H23C H 0.3838 0.8961 0.2016 0.089 Uiso 1 1 calc R . .
O11 O 0.33144(19) 0.9516(3) 0.0210(2) 0.0539(8) Uani 1 1 d . . .
O1W O 0.23529(16) 0.3494(3) 0.51266(17) 0.0429(7) Uani 1 1 d . A .
H1WA H 0.2206 0.3404 0.5596 0.051 Uiso 1 1 d R . .
H1WB H 0.1961 0.3721 0.4717 0.051 Uiso 1 1 d R . .

loop_
_atom_site_aniso_label
_atom_site_aniso_U_11
_atom_site_aniso_U_22
_atom_site_aniso_U_33
_atom_site_aniso_U_23
_atom_site_aniso_U_13
_atom_site_aniso_U_12
Cu1 0.0838(6) 0.0428(4) 0.0506(4) 0.0067(2) 0.0393(4) 0.0129(3)
N1 0.064(7) 0.042(3) 0.057(4) 0.005(3) 0.025(5) -0.002(3)
N1' 0.014(8) 0.040(6) 0.036(6) -0.005(5) -0.005(5) -0.005(4)
S1 0.0459(6) 0.0463(6) 0.0353(6) 0.0022(4) 0.0127(4) -0.0014(5)
S2 0.0452(7) 0.0605(7) 0.0404(6) 0.0040(5) 0.0170(5) 0.0097(5)
O1 0.0429(16) 0.0426(16) 0.0441(16) 0.0037(13) 0.0172(13) 0.0021(12)
O2 0.0493(17) 0.0450(16) 0.0362(15) 0.0023(13) 0.0114(13) -0.0039(14)
C1 0.045(2) 0.050(2) 0.039(2) 0.0031(18) 0.0166(18) 0.0058(19)
C2 0.047(2) 0.051(3) 0.035(2) 0.0043(18) 0.0106(19) 0.0016(19)
C3 0.047(2) 0.042(2) 0.042(2) -0.0036(18) 0.0209(19) -0.0010(19)
C4 0.047(2) 0.048(2) 0.045(2) -0.006(2) 0.0157(19) -0.003(2)
C5 0.046(2) 0.054(3) 0.053(3) -0.012(2) 0.020(2) -0.010(2)
C6 0.054(3) 0.042(2) 0.064(3) -0.004(2) 0.029(2) -0.006(2)
C7 0.047(2) 0.046(2) 0.045(2) 0.0014(19) 0.017(2) 0.0017(19)
C8 0.039(2) 0.045(2) 0.038(2) -0.0001(18) 0.0141(17) 0.0036(18)
C9 0.048(2) 0.046(2) 0.042(2) 0.0026(18) 0.0187(19) 0.0010(19)
C10 0.051(3) 0.047(2) 0.049(2) 0.009(2) 0.020(2) 0.006(2)
C11 0.084(4) 0.054(3) 0.049(3) -0.002(2) 0.012(3) 0.019(3)
C12 0.059(4) 0.071(4) 0.193(9) -0.056(5) 0.067(5) -0.017(3)
C13 0.080(4) 0.091(4) 0.049(3) 0.020(3) 0.029(3) 0.046(3)
C14 0.047(2) 0.045(2) 0.036(2) -0.0005(17) 0.0133(19) 0.0036(18)
C15 0.051(2) 0.042(2) 0.033(2) 0.0001(17) 0.0150(18) 0.0006(19)
C16 0.054(3) 0.046(2) 0.039(2) 0.0023(19) 0.0180(19) 0.000(2)
C17 0.066(3) 0.039(2) 0.041(2) -0.0003(18) 0.019(2) -0.003(2)
C18 0.070(3) 0.041(2) 0.045(2) -0.0006(19) 0.022(2) 0.005(2)
C19 0.055(3) 0.046(2) 0.043(2) 0.000(2) 0.020(2) 0.007(2)
C20 0.054(3) 0.040(2) 0.033(2) 0.0002(17) 0.0114(18) 0.0040(19)
Cl1 0.0423(6) 0.0586(7) 0.0432(6) -0.0016(5) 0.0123(5) 0.0066(5)
O3 0.056(2) 0.092(3) 0.054(2) 0.002(2) -0.0048(17) 0.023(2)
O4 0.053(2) 0.088(3) 0.086(3) 0.001(2) 0.0244(19) -0.005(2)
O5 0.069(3) 0.142(4) 0.044(2) 0.015(2) 0.0213(18) 0.022(2)
O6 0.066(3) 0.068(3) 0.132(4) -0.035(3) 0.004(3) 0.011(2)
Cl2 0.0458(6) 0.0398(6) 0.0438(6) 0.0032(4) 0.0173(5) -0.0009(4)
O7 0.087(3) 0.052(2) 0.0391(17) 0.0013(14) 0.0112(17) -0.0019(18)
O8 0.060(2) 0.0426(17) 0.0567(19) 0.0096(15) 0.0266(16) 0.0008(15)
O9 0.0593(19) 0.0436(17) 0.0596(19) -0.0011(15) 0.0271(16) 0.0046(15)
O10 0.0462(18) 0.067(2) 0.080(2) 0.0024(19) 0.0241(17) -0.0077(16)
C21 0.054(3) 0.056(3) 0.058(3) -0.003(2) 0.017(2) 0.002(2)
C22 0.070(4) 0.142(7) 0.070(4) -0.004(4) 0.018(3) 0.039(4)
C23 0.054(3) 0.073(3) 0.051(3) 0.000(2) 0.011(2) -0.001(2)
O11 0.0546(19) 0.058(2) 0.0480(18) -0.0033(15) 0.0102(16) 0.0027(16)
O1W 0.0463(17) 0.0467(17) 0.0377(15) -0.0004(12) 0.0140(13) 0.0026(13)

loop_
_atom_type_symbol
_atom_type_description
_atom_type_scat_dispersion_real
_atom_type_scat_dispersion_imag
_atom_type_scat_source
C C 0.0033 0.0016 'International Tables Vol C Tables 4.2.6.8 and 6.1.1.4'
H H 0.0000 0.0000 'International Tables Vol C Tables 4.2.6.8 and 6.1.1.4'
N N 0.0061 0.0033 'International Tables Vol C Tables 4.2.6.8 and 6.1.1.4'
O O 0.0106 0.0060 'International Tables Vol C Tables 4.2.6.8 and 6.1.1.4'
S S 0.1246 0.1234 'International Tables Vol C Tables 4.2.6.8 and 6.1.1.4'
Cl Cl 0.1484 0.1585 'International Tables Vol C Tables 4.2.6.8 and 6.1.1.4'
Cu Cu 0.3201 1.2651 'International Tables Vol C Tables 4.2.6.8 and 6.1.1.4'

loop_
_geom_angle_atom_site_label_1
_geom_angle_atom_site_label_2
_geom_angle_atom_site_label_3
_geom_angle
_geom_angle_site_symmetry_1
_geom_angle_site_symmetry_3
_geom_angle_publ_flag
O1W Cu1 N1 175.1(3) . . ?
O1W Cu1 N1' 159.3(4) . . ?
N1 Cu1 N1' 25.6(3) . . ?
O1W Cu1 S1 94.99(9) . . ?
N1 Cu1 S1 85.39(17) . . ?
N1' Cu1 S1 85.7(3) . . ?
O1W Cu1 S2 93.88(10) . . ?
N1 Cu1 S2 84.27(18) . . ?
N1' Cu1 S2 92.3(3) . . ?
S1 Cu1 S2 159.90(5) . . ?
C12 N1 C11 117.3(6) . . ?
C12 N1 Cu1 116.1(5) . . ?
C11 N1 Cu1 107.8(5) . . ?
C11 N1' C12 118.9(10) . . ?
C11 N1' Cu1 115.8(7) . . ?
C12 N1' Cu1 101.6(7) . . ?
C10 S1 C9 103.8(2) . . ?
C10 S1 Cu1 97.13(15) . . ?
C9 S1 Cu1 116.52(15) . . ?
C13 S2 C14 99.9(2) . . ?
C13 S2 Cu1 95.2(2) . . ?
C14 S2 Cu1 111.86(15) . . ?
C20 O1 C1 117.7(3) . . ?
C3 O2 C2 115.9(3) . . ?
O1 C1 C2 107.0(3) . . ?
O2 C2 C1 109.2(4) . . ?
O2 C3 C4 123.9(4) . . ?
O2 C3 C8 115.8(4) . . ?
C4 C3 C8 120.3(4) . . ?
C5 C4 C3 119.8(4) . . ?
C6 C5 C4 120.6(4) . . ?
C5 C6 C7 119.3(4) . . ?
C6 C7 C8 121.7(4) . . ?
C7 C8 C3 118.2(4) . . ?
C7 C8 C9 120.7(4) . . ?
C3 C8 C9 121.0(4) . . ?
C8 C9 S1 116.9(3) . . ?
C11 C10 S1 111.4(3) . . ?
N1' C11 C10 123.3(7) . . ?
N1' C11 N1 34.8(5) . . ?
C10 C11 N1 102.9(5) . . ?
N1 C12 C13 114.7(6) . . ?
N1 C12 N1' 34.7(4) . . ?
C13 C12 N1' 129.8(6) . . ?
C12 C13 S2 114.3(4) . . ?
C15 C14 S2 109.3(3) . . ?
C16 C15 C20 119.1(4) . . ?
C16 C15 C14 121.7(4) . . ?
C20 C15 C14 119.2(4) . . ?
C15 C16 C17 120.5(4) . . ?
C18 C17 C16 119.9(4) . . ?
C17 C18 C19 121.0(4) . . ?
C18 C19 C20 119.3(4) . . ?
O1 C20 C19 124.5(4) . . ?
O1 C20 C15 115.3(4) . . ?
C19 C20 C15 120.2(4) . . ?
O4 Cl1 O6 110.1(3) . . ?
O4 Cl1 O5 108.7(3) . . ?
O6 Cl1 O5 110.0(3) . . ?
O4 Cl1 O3 110.7(3) . . ?
O6 Cl1 O3 109.5(3) . . ?
O5 Cl1 O3 107.8(2) . . ?
O10 Cl2 O7 109.3(2) . . ?
O10 Cl2 O9 110.3(2) . . ?
O7 Cl2 O9 110.8(2) . . ?
O10 Cl2 O8 109.2(2) . . ?
O7 Cl2 O8 107.9(2) . . ?
O9 Cl2 O8 109.37(19) . . ?
O11 C21 C22 120.0(5) . . ?
O11 C21 C23 122.0(5) . . ?
C22 C21 C23 118.0(5) . . ?

loop_
_geom_bond_atom_site_label_1
_geom_bond_atom_site_label_2
_geom_bond_distance
_geom_bond_site_symmetry_2
_geom_bond_publ_flag
Cu1 O1W 1.932(3) . ?
Cu1 N1 2.006(6) . ?
Cu1 N1' 2.087(12) . ?
Cu1 S1 2.3272(12) . ?
Cu1 S2 2.3510(13) . ?
N1 C12 1.354(10) . ?
N1 C11 1.590(9) . ?
N1' C11 1.324(12) . ?
N1' C12 1.595(14) . ?
S1 C10 1.815(5) . ?
S1 C9 1.829(4) . ?
S2 C13 1.815(6) . ?
S2 C14 1.821(4) . ?
O1 C20 1.362(5) . ?
O1 C1 1.435(5) . ?
O2 C3 1.374(5) . ?
O2 C2 1.437(5) . ?
C1 C2 1.487(6) . ?
C3 C4 1.395(6) . ?
C3 C8 1.399(6) . ?
C4 C5 1.384(7) . ?
C5 C6 1.378(7) . ?
C6 C7 1.382(7) . ?
C7 C8 1.389(6) . ?
C8 C9 1.503(6) . ?
C10 C11 1.496(7) . ?
C12 C13 1.407(9) . ?
C14 C15 1.507(6) . ?
C15 C16 1.384(6) . ?
C15 C20 1.404(6) . ?
C16 C17 1.391(6) . ?
C17 C18 1.375(7) . ?
C18 C19 1.382(7) . ?
C19 C20 1.397(6) . ?
Cl1 O4 1.414(4) . ?
Cl1 O6 1.422(4) . ?
Cl1 O5 1.427(4) . ?
Cl1 O3 1.439(4) . ?
Cl2 O10 1.432(3) . ?
Cl2 O7 1.434(3) . ?
Cl2 O9 1.437(3) . ?
Cl2 O8 1.456(3) . ?
C21 O11 1.227(6) . ?
C21 C22 1.485(8) . ?
C21 C23 1.494(7) . ?
